data_7209089
loop_
_publ_author_name
'Hu, Feilong'
'Zhou, Jian'
'Liu, Xing'
'Chen, Rong'
'Fu, Wensheng'
'Wei, Yuanchun'

_publ_section_title
;
 A novel 1-D telluridoindate based on rare tetramer [In4Te10]4&#x2212;
 unit with photocatalytic properties
;
_journal_issue 6
_journal_name_full CrystEngComm
_journal_page_first 1194
_journal_paper_doi 10.1039/c2ce26537k
_journal_volume 15
_journal_year 2013
_chemical_formula_moiety 'C4 H13 In3 N3 Te5, (H3 O), (H2 O)'
_chemical_formula_sum 'C4 H18 In3 N3 O2 Te5'
_chemical_formula_weight 1122.67
_chemical_name_systematic
;
?
;
_space_group_IT_number 71
_symmetry_cell_setting orthorhombic
_symmetry_space_group_name_Hall '-I 2 2'
_symmetry_space_group_name_H-M 'I m m m'
_atom_sites_solution_hydrogens geom
_atom_sites_solution_primary direct
_atom_sites_solution_secondary difmap
_audit_creation_method SHELXL-97
_cell_angle_alpha 90.00
_cell_angle_beta 90.00
_cell_angle_gamma 90.00
_cell_formula_units_Z 4
_cell_length_a 8.7709(8)
_cell_length_b 11.2786(11)
_cell_length_c 25.176(3)
_cell_measurement_temperature 296(2)
_cell_volume 2490.5(4)
_computing_structure_refinement 'SHELXL-97 (Sheldrick, 1997)'
_computing_structure_solution 'SHELXS-97 (Sheldrick, 1990)'
_diffrn_ambient_temperature 296(2)
_diffrn_detector_area_resol_mean 7.31
_diffrn_measured_fraction_theta_full 0.994
_diffrn_measured_fraction_theta_max 0.994
_diffrn_measurement_device_type 'Rigaku Mercury'
_diffrn_measurement_method \w
_diffrn_radiation_monochromator graphite
_diffrn_radiation_source 'fine-focus sealed tube'
_diffrn_radiation_type MoK\a
_diffrn_radiation_wavelength 0.71073
_diffrn_reflns_av_R_equivalents 0.0402
_diffrn_reflns_av_sigmaI/netI 0.0228
_diffrn_reflns_limit_h_max 11
_diffrn_reflns_limit_h_min -10
_diffrn_reflns_limit_k_max 12
_diffrn_reflns_limit_k_min -14
_diffrn_reflns_limit_l_max 31
_diffrn_reflns_limit_l_min -31
_diffrn_reflns_number 7964
_diffrn_reflns_theta_full 26.50
_diffrn_reflns_theta_max 26.50
_diffrn_reflns_theta_min 1.98
_exptl_absorpt_coefficient_mu 8.491
_exptl_absorpt_correction_T_max 0.6139
_exptl_absorpt_correction_T_min 0.4837
_exptl_absorpt_correction_type multi-scan
_exptl_absorpt_process_details 'Jacobson, R. (1998) Private communication'
_exptl_crystal_colour yellow
_exptl_crystal_density_diffrn 2.981
_exptl_crystal_density_method 'not measured'
_exptl_crystal_description block
_exptl_crystal_F_000 1924
_exptl_crystal_size_max 0.11
_exptl_crystal_size_mid 0.09
_exptl_crystal_size_min 0.07
_refine_diff_density_max 1.729
_refine_diff_density_min -1.782
_refine_diff_density_rms 0.221
_refine_ls_extinction_coef 0.00068(8)
_refine_ls_extinction_expression Fc^*^=kFc[1+0.001xFc^2^\l^3^/sin(2\q)]^-1/4^
_refine_ls_extinction_method SHELXL
_refine_ls_goodness_of_fit_ref 1.031
_refine_ls_hydrogen_treatment constr
_refine_ls_matrix_type full
_refine_ls_number_parameters 64
_refine_ls_number_reflns 1471
_refine_ls_number_restraints 42
_refine_ls_restrained_S_all 1.226
_refine_ls_R_factor_all 0.0401
_refine_ls_R_factor_gt 0.0360
_refine_ls_shift/su_max 0.001
_refine_ls_shift/su_mean 0.000
_refine_ls_structure_factor_coef Fsqd
_refine_ls_weighting_details 'calc w=1/[\s^2^(Fo^2^)+(0.0648P)^2^+38.4194P] where P=(Fo^2^+2Fc^2^)/3'
_refine_ls_weighting_scheme calc
_refine_ls_wR_factor_gt 0.1109
_refine_ls_wR_factor_ref 0.1148
_reflns_number_gt 1324
_reflns_number_total 1471
_reflns_threshold_expression >2sigma(I)
_cod_data_source_file c2ce26537k.txt
_cod_data_source_block 2
_cod_original_sg_symbol_H-M Immm
_cod_original_formula_sum 'C4 H18 In3 N3 O2 Te5 '
_cod_database_code 7209089

loop_
_symmetry_equiv_pos_as_xyz
'x, y, z'
'-x, -y, z'
'x, -y, -z'
'-x, y, -z'
'x+1/2, y+1/2, z+1/2'
'-x+1/2, -y+1/2, z+1/2'
'x+1/2, -y+1/2, -z+1/2'
'-x+1/2, y+1/2, -z+1/2'
'-x, -y, -z'
'x, y, -z'
'-x, y, z'
'x, -y, z'
'-x+1/2, -y+1/2, -z+1/2'
'x+1/2, y+1/2, -z+1/2'
'-x+1/2, y+1/2, z+1/2'
'x+1/2, -y+1/2, z+1/2'

loop_
_atom_site_label
_atom_site_type_symbol
_atom_site_fract_x
_atom_site_fract_y
_atom_site_fract_z
_atom_site_U_iso_or_equiv
_atom_site_adp_type
_atom_site_occupancy
_atom_site_symmetry_multiplicity
_atom_site_calc_flag
_atom_site_refinement_flags
_atom_site_disorder_assembly
_atom_site_disorder_group
In1 In 0.5000 0.5000 0.42838(5) 0.0425(4) Uani 1 4 d S . .
In2 In 0.5000 0.5000 0.28537(5) 0.0335(3) Uani 1 4 d S . .
In3 In 0.0000 0.5000 0.26397(4) 0.0330(3) Uani 1 4 d S . .
Te1 Te 0.74182(16) 0.5000 0.5000 0.0625(4) Uani 1 4 d S . .
Te2 Te 0.5000 0.31152(8) 0.35634(3) 0.0542(3) Uani 1 2 d S . .
Te3 Te 0.26864(9) 0.5000 0.20956(3) 0.0422(3) Uani 1 2 d S . .
N1 N 0.0000 0.3029(10) 0.2908(5) 0.068(3) Uani 1 2 d SU . .
H1A H -0.0828 0.2669 0.2772 0.082 Uiso 0.50 1 calc PR . .
H1B H 0.0828 0.2669 0.2772 0.082 Uiso 0.50 1 calc PR . .
C1 C 0.0000 0.3907(12) 0.3774(6) 0.071(3) Uani 1 2 d SU . .
H1C H -0.0888 0.3872 0.4003 0.085 Uiso 0.50 1 calc PR . .
H1D H 0.0888 0.3872 0.4003 0.085 Uiso 0.50 1 calc PR . .
C2 C 0.0000 0.2876(14) 0.3467(6) 0.073(3) Uani 1 2 d SU . .
H2A H -0.0891 0.2413 0.3562 0.088 Uiso 0.50 1 calc PR . .
H2B H 0.0891 0.2413 0.3562 0.088 Uiso 0.50 1 calc PR . .
N2 N 0.0000 0.5000 0.3538(7) 0.077(4) Uani 1 4 d SU . .
H2 H 0.1038 0.5000 0.3538 0.092 Uiso 0.50 2 calc SPR . .
O1W O 0.408(2) 0.0000 0.4815(15) 0.170(9) Uani 0.70 2 d SPU . 1
O1W' O 0.243(5) 0.0000 0.4505(15) 0.076(8) Uani 0.30 2 d SPU A 2

loop_
_atom_site_aniso_label
_atom_site_aniso_U_11
_atom_site_aniso_U_22
_atom_site_aniso_U_33
_atom_site_aniso_U_23
_atom_site_aniso_U_13
_atom_site_aniso_U_12
In1 0.0510(8) 0.0412(7) 0.0352(6) 0.000 0.000 0.000
In2 0.0298(6) 0.0319(6) 0.0389(6) 0.000 0.000 0.000
In3 0.0320(6) 0.0328(6) 0.0342(6) 0.000 0.000 0.000
Te1 0.0448(8) 0.0976(12) 0.0452(7) 0.000 0.000 0.000
Te2 0.0868(8) 0.0304(5) 0.0454(5) 0.0016(3) 0.000 0.000
Te3 0.0263(4) 0.0562(5) 0.0441(5) 0.000 -0.0015(3) 0.000
N1 0.121(9) 0.037(5) 0.047(5) 0.002(4) 0.000 0.000
C1 0.128(9) 0.040(6) 0.045(6) 0.009(5) 0.000 0.000
C2 0.128(9) 0.040(6) 0.052(6) 0.009(5) 0.000 0.000
N2 0.136(9) 0.042(6) 0.051(7) 0.000 0.000 0.000
O1W 0.064(10) 0.139(16) 0.31(2) 0.000 0.054(14) 0.000
O1W' 0.067(13) 0.098(18) 0.06(2) 0.000 -0.012(14) 0.000

loop_
_atom_type_symbol
_atom_type_description
_atom_type_scat_dispersion_real
_atom_type_scat_dispersion_imag
_atom_type_scat_source
C C 0.0033 0.0016 'International Tables Vol C Tables 4.2.6.8 and 6.1.1.4'
H H 0.0000 0.0000 'International Tables Vol C Tables 4.2.6.8 and 6.1.1.4'
N N 0.0061 0.0033 'International Tables Vol C Tables 4.2.6.8 and 6.1.1.4'
O O 0.0106 0.0060 'International Tables Vol C Tables 4.2.6.8 and 6.1.1.4'
In In -0.7276 1.3100 'International Tables Vol C Tables 4.2.6.8 and 6.1.1.4'
Te Te -0.5308 1.6751 'International Tables Vol C Tables 4.2.6.8 and 6.1.1.4'

loop_
_geom_angle_atom_site_label_1
_geom_angle_atom_site_label_2
_geom_angle_atom_site_label_3
_geom_angle
_geom_angle_site_symmetry_1
_geom_angle_site_symmetry_3
Te1 In1 Te1 99.26(5) . 9_666
Te1 In1 Te2 114.860(15) . .
Te1 In1 Te2 114.860(15) 9_666 .
Te1 In1 Te2 114.860(15) . 2_665
Te1 In1 Te2 114.860(15) 9_666 2_665
Te2 In1 Te2 99.06(5) . 2_665
Te2 In2 Te2 99.91(5) 2_665 .
Te2 In2 Te3 116.156(14) 2_665 2_665
Te2 In2 Te3 116.156(14) . 2_665
Te2 In2 Te3 116.156(14) 2_665 .
Te2 In2 Te3 116.156(14) . .
Te3 In2 Te3 93.51(5) 2_665 .
N2 In3 N1 73.1(3) . .
N2 In3 N1 73.1(3) . 2_565
N1 In3 N1 146.2(6) . 2_565
N2 In3 Te3 120.17(3) . 2_565
N1 In3 Te3 98.41(15) . 2_565
N1 In3 Te3 98.41(15) 2_565 2_565
N2 In3 Te3 120.17(3) . .
N1 In3 Te3 98.41(15) . .
N1 In3 Te3 98.41(15) 2_565 .
Te3 In3 Te3 119.66(5) 2_565 .
In1 Te1 In1 80.74(5) . 9_666
In2 Te2 In1 80.52(4) . .
In3 Te3 In2 106.58(4) . .
C2 N1 In3 113.9(9) . .
C2 N1 H1A 108.8 . .
In3 N1 H1A 108.8 . .
C2 N1 H1B 108.8 . .
In3 N1 H1B 108.8 . .
H1A N1 H1B 107.7 . .
N2 C1 C2 120.6(13) . .
N2 C1 H1C 107.2 . .
C2 C1 H1C 107.2 . .
N2 C1 H1D 107.2 . .
C2 C1 H1D 107.2 . .
H1C C1 H1D 106.8 . .
C1 C2 N1 116.6(13) . .
C1 C2 H2A 108.1 . .
N1 C2 H2A 108.1 . .
C1 C2 H2B 108.1 . .
N1 C2 H2B 108.1 . .
H2A C2 H2B 107.3 . .
C1 N2 C1 128.6(18) . 2_565
C1 N2 In3 115.7(9) . .
C1 N2 In3 115.7(9) 2_565 .
C1 N2 H2 90.0 . .
C1 N2 H2 90.0 2_565 .
In3 N2 H2 90.0 . .
O1W O1W O1W 90.000(8) 10_556 2_655

loop_
_geom_bond_atom_site_label_1
_geom_bond_atom_site_label_2
_geom_bond_distance
_geom_bond_site_symmetry_2
In1 Te1 2.7839(13) .
In1 Te1 2.7839(13) 9_666
In1 Te2 2.7943(12) .
In1 Te2 2.7943(12) 2_665
In2 Te2 2.7768(11) 2_665
In2 Te2 2.7768(11) .
In2 Te3 2.7858(11) 2_665
In2 Te3 2.7858(11) .
In3 N2 2.263(17) .
In3 N1 2.323(12) .
In3 N1 2.323(12) 2_565
In3 Te3 2.7254(10) 2_565
In3 Te3 2.7254(10) .
Te1 In1 2.7839(13) 9_666
N1 C2 1.417(19) .
N1 H1A 0.9000 .
N1 H1B 0.9000 .
C1 N2 1.368(15) .
C1 C2 1.40(2) .
C1 H1C 0.9700 .
C1 H1D 0.9700 .
C2 H2A 0.9700 .
C2 H2B 0.9700 .
N2 C1 1.368(15) 2_565
N2 H2 0.9100 .
O1W O1W 0.93(8) 10_556
O1W O1W 1.61(4) 2_655
